data_4512857
loop_
_publ_author_name
'Das, Amit'
'Han, Zhiji'
'Brennessel, William W.'
'Holland, Patrick L.'
'Eisenberg, Richard'

_publ_section_title
;
 Nickel Complexes for Robust Light-Driven and Electrocatalytic Hydrogen
 Production from Water
;
_journal_issue 3
_journal_name_full 'ACS Catalysis'
_journal_page_first 1397
_journal_paper_doi 10.1021/acscatal.5b00045
_journal_volume 5
_journal_year 2015
_chemical_formula_moiety 'C12 H12 N2 Ni S2, 4(C2 H6 O S)'
_chemical_formula_sum 'C20 H36 N2 Ni O4 S6'
_chemical_formula_weight 619.58
_chemical_name_common eisad03
_chemical_name_systematic
; 
 ? 
;
_space_group_crystal_system triclinic
_space_group_IT_number 2
_space_group_name_Hall '-P 1'
_space_group_name_H-M_alt 'P -1'
_symmetry_space_group_name_Hall '-P 1'
_symmetry_space_group_name_H-M 'P -1'
_atom_sites_solution_hydrogens geom
_atom_sites_solution_primary direct
_atom_sites_solution_secondary difmap
_audit_creation_method SHELXL-2014
_cell_angle_alpha 92.197(3)
_cell_angle_beta 99.883(3)
_cell_angle_gamma 94.145(3)
_cell_formula_units_Z 2
_cell_length_a 8.3237(12)
_cell_length_b 11.0567(16)
_cell_length_c 15.928(2)
_cell_measurement_reflns_used 3990
_cell_measurement_temperature 173(2)
_cell_measurement_theta_max 31.92
_cell_measurement_theta_min 2.20
_cell_volume 1438.4(3)
_computing_cell_refinement 'SAINT (Bruker, 2013)'
_computing_data_collection 'APEX2 (Bruker, 2013)'
_computing_data_reduction 'SAINT (Bruker, 2013)'
_computing_molecular_graphics 'SHELXTL (Sheldrick, 2008)'
_computing_publication_material 'SHELXTL (Sheldrick, 2008)'
_computing_structure_refinement 'SHELXL-2014 (Sheldrick, 2014)'
_computing_structure_solution 'SIR2011 (Burla et al., 2012)'
_diffrn_ambient_temperature 173(2)
_diffrn_measured_fraction_theta_full 0.997
_diffrn_measured_fraction_theta_max 0.995
_diffrn_measurement_device_type 'Bruker SMART APEX II CCD platform'
_diffrn_measurement_method '\w scans'
_diffrn_radiation_type MoK\a
_diffrn_radiation_wavelength 0.71073
_diffrn_reflns_av_R_equivalents 0.0949
_diffrn_reflns_av_unetI/netI 0.0550
_diffrn_reflns_Laue_measured_fraction_full 0.997
_diffrn_reflns_Laue_measured_fraction_max 0.995
_diffrn_reflns_limit_h_max 12
_diffrn_reflns_limit_h_min -13
_diffrn_reflns_limit_k_max 17
_diffrn_reflns_limit_k_min -17
_diffrn_reflns_limit_l_max 24
_diffrn_reflns_limit_l_min 0
_diffrn_reflns_number 66250
_diffrn_reflns_point_group_measured_fraction_full 0.997
_diffrn_reflns_point_group_measured_fraction_max 0.995
_diffrn_reflns_theta_full 33.730
_diffrn_reflns_theta_max 33.789
_diffrn_reflns_theta_min 1.299
_diffrn_source 'fine-focus sealed tube'
_exptl_absorpt_coefficient_mu 1.138
_exptl_absorpt_correction_T_max 0.7467
_exptl_absorpt_correction_T_min 0.4527
_exptl_absorpt_correction_type multi-scan
_exptl_absorpt_process_details 'TWINABS (Sheldrick, 2012)'
_exptl_crystal_colour yellow-green
_exptl_crystal_density_diffrn 1.430
_exptl_crystal_description needle
_exptl_crystal_F_000 652
_exptl_crystal_size_max 0.30
_exptl_crystal_size_mid 0.15
_exptl_crystal_size_min 0.10
_refine_diff_density_max 5.272
_refine_diff_density_min -1.054
_refine_diff_density_rms 0.254
_refine_ls_extinction_method none
_refine_ls_goodness_of_fit_ref 1.068
_refine_ls_hydrogen_treatment constr
_refine_ls_matrix_type full
_refine_ls_number_parameters 310
_refine_ls_number_reflns 11437
_refine_ls_number_restraints 0
_refine_ls_restrained_S_all 1.068
_refine_ls_R_factor_all 0.1182
_refine_ls_R_factor_gt 0.0839
_refine_ls_shift/su_max 0.000
_refine_ls_shift/su_mean 0.000
_refine_ls_structure_factor_coef Fsqd
_refine_ls_weighting_details 'w=1/[\s^2^(Fo^2^)+(0.1585P)^2^+0.7696P] where P=(Fo^2^+2Fc^2^)/3'
_refine_ls_weighting_scheme calc
_refine_ls_wR_factor_gt 0.2434
_refine_ls_wR_factor_ref 0.2689
_reflns_Friedel_coverage 0.000
_reflns_number_gt 7382
_reflns_number_total 11437
_reflns_threshold_expression 'I > 2\s(I)'
_cod_data_source_file cs5b00045_si_002.cif
_cod_data_source_block 6
_cod_original_cell_volume 1438.5(4)
_cod_database_code 4512857
_shelx_space_group_comment
; 
The symmetry employed for this shelxl refinement is uniquely defined 
by the following loop, which should always be used as a source of 
symmetry information in preference to the above space-group names. 
They are only intended as comments. 
;
_shelx_estimated_absorpt_t_min 0.726
_shelx_estimated_absorpt_t_max 0.895
_shelxl_version_number 2014-1

loop_
_space_group_symop_operation_xyz
'x, y, z'
'-x, -y, -z'

loop_
_atom_site_label
_atom_site_type_symbol
_atom_site_fract_x
_atom_site_fract_y
_atom_site_fract_z
_atom_site_U_iso_or_equiv
_atom_site_adp_type
_atom_site_occupancy
_atom_site_site_symmetry_order
_atom_site_calc_flag
_atom_site_refinement_flags_posn
_atom_site_refinement_flags_adp
_atom_site_refinement_flags_occupancy
Ni1 Ni 0.5000 0.0000 0.5000 0.01778(18) Uani 1 2 d S . P
S1 S 0.61235(17) 0.01542(12) 0.38598(8) 0.0262(3) Uani 1 1 d . . .
N1 N 0.4922(5) 0.1747(4) 0.5062(2) 0.0201(7) Uani 1 1 d . . .
H1A H 0.3860 0.1911 0.5039 0.024 Uiso 1 1 calc R U .
H1B H 0.5480 0.2036 0.5582 0.024 Uiso 1 1 calc R U .
C1 C 0.6195(5) 0.1746(5) 0.3814(3) 0.0229(9) Uani 1 1 d . . .
C2 C 0.5563(8) 0.2413(6) 0.4421(3) 0.0223(8) Uani 1 1 d . . .
C3 C 0.5581(7) 0.3652(4) 0.4417(4) 0.0321(12) Uani 1 1 d . . .
H3 H 0.5142 0.4085 0.4840 0.039 Uiso 1 1 calc R U .
C4 C 0.6245(8) 0.4286(5) 0.3791(4) 0.0385(14) Uani 1 1 d . . .
H4 H 0.6275 0.5147 0.3793 0.046 Uiso 1 1 calc R U .
C5 C 0.6850(7) 0.3641(5) 0.3175(4) 0.0344(12) Uani 1 1 d . . .
H5 H 0.7274 0.4060 0.2741 0.041 Uiso 1 1 calc R U .
C6 C 0.6849(8) 0.2417(7) 0.3178(3) 0.0325(11) Uani 1 1 d . . .
H6 H 0.7290 0.1993 0.2752 0.039 Uiso 1 1 calc R U .
Ni2 Ni 1.0000 0.5000 0.0000 0.01769(18) Uani 1 2 d S . P
S2 S 0.88750(17) 0.51527(12) 0.11419(8) 0.0257(3) Uani 1 1 d . . .
N2 N 1.0052(5) 0.6739(3) -0.0066(2) 0.0189(7) Uani 1 1 d . . .
H2A H 1.1106 0.7031 -0.0054 0.023 Uiso 1 1 calc R U .
H2B H 0.9468 0.6908 -0.0580 0.023 Uiso 1 1 calc R U .
C7 C 0.8813(6) 0.6726(4) 0.1205(3) 0.0200(8) Uani 1 1 d . . .
C8 C 0.9432(7) 0.7377(5) 0.0585(3) 0.0190(8) Uani 1 1 d . . .
C9 C 0.9400(7) 0.8631(5) 0.0584(4) 0.0306(11) Uani 1 1 d . . .
H9 H 0.9808 0.9066 0.0152 0.037 Uiso 1 1 calc R U .
C10 C 0.8769(8) 0.9254(6) 0.1218(4) 0.0367(13) Uani 1 1 d . . .
H10 H 0.8755 1.0113 0.1224 0.044 Uiso 1 1 calc R U .
C11 C 0.8158(7) 0.8596(5) 0.1843(4) 0.0326(12) Uani 1 1 d . . .
H11 H 0.7721 0.9011 0.2275 0.039 Uiso 1 1 calc R U .
C12 C 0.8184(7) 0.7334(4) 0.1837(3) 0.0238(9) Uani 1 1 d . . .
H12 H 0.7773 0.6893 0.2266 0.029 Uiso 1 1 calc R U .
S3 S 0.07688(19) 0.25163(15) 0.23695(10) 0.0295(3) Uani 1 1 d . . .
S4 S 0.4269(2) 0.73130(16) 0.25992(10) 0.0300(3) Uani 1 1 d . . .
S5 S 0.89550(19) 0.75066(16) 0.41938(10) 0.0295(3) Uani 1 1 d . . .
S6 S 0.6054(2) 0.23068(15) 0.08286(11) 0.0299(3) Uani 1 1 d . . .
O1 O 0.1710(6) 0.2561(5) 0.1631(3) 0.0463(13) Uani 1 1 d . . .
O2 O 0.3420(6) 0.7075(4) 0.3363(3) 0.0388(11) Uani 1 1 d . . .
O3 O 0.8342(6) 0.7560(5) 0.5007(3) 0.0442(12) Uani 1 1 d . . .
O4 O 0.6760(6) 0.2076(4) 0.0058(3) 0.0425(12) Uani 1 1 d . . .
C13 C 0.1659(11) 0.1381(6) 0.3033(5) 0.0463(18) Uani 1 1 d . . .
H13A H 0.1324 0.0576 0.2754 0.069 Uiso 1 1 calc R U .
H13B H 0.1287 0.1429 0.3584 0.069 Uiso 1 1 calc R U .
H13C H 0.2854 0.1518 0.3125 0.069 Uiso 1 1 calc R U .
C14 C 0.1605(11) 0.3742(6) 0.3089(5) 0.0456(18) Uani 1 1 d . . .
H14A H 0.1496 0.4505 0.2798 0.068 Uiso 1 1 calc R U .
H14B H 0.2765 0.3646 0.3296 0.068 Uiso 1 1 calc R U .
H14C H 0.1020 0.3757 0.3573 0.068 Uiso 1 1 calc R U .
C15 C 0.3572(11) 0.6098(7) 0.1843(5) 0.050(2) Uani 1 1 d . . .
H15A H 0.3749 0.5326 0.2114 0.076 Uiso 1 1 calc R U .
H15B H 0.4178 0.6156 0.1369 0.076 Uiso 1 1 calc R U .
H15C H 0.2402 0.6137 0.1628 0.076 Uiso 1 1 calc R U .
C16 C 0.3141(9) 0.8420(6) 0.2011(5) 0.0413(16) Uani 1 1 d . . .
H16A H 0.3432 0.9222 0.2303 0.062 Uiso 1 1 calc R U .
H16B H 0.1966 0.8208 0.1973 0.062 Uiso 1 1 calc R U .
H16C H 0.3406 0.8436 0.1436 0.062 Uiso 1 1 calc R U .
C17 C 1.0409(10) 0.8758(6) 0.4197(6) 0.0441(17) Uani 1 1 d . . .
H17A H 0.9840 0.9482 0.4036 0.066 Uiso 1 1 calc R U .
H17B H 1.1126 0.8583 0.3787 0.066 Uiso 1 1 calc R U .
H17C H 1.1065 0.8901 0.4769 0.066 Uiso 1 1 calc R U .
C18 C 1.0285(9) 0.6341(6) 0.4290(7) 0.058(2) Uani 1 1 d . . .
H18A H 0.9649 0.5555 0.4266 0.087 Uiso 1 1 calc R U .
H18B H 1.1039 0.6456 0.4837 0.087 Uiso 1 1 calc R U .
H18C H 1.0910 0.6360 0.3822 0.087 Uiso 1 1 calc R U .
C19 C 0.4615(9) 0.1058(6) 0.0890(6) 0.0478(19) Uani 1 1 d . . .
H19A H 0.5192 0.0375 0.1131 0.072 Uiso 1 1 calc R U .
H19B H 0.4016 0.0815 0.0316 0.072 Uiso 1 1 calc R U .
H19C H 0.3844 0.1296 0.1255 0.072 Uiso 1 1 calc R U .
C20 C 0.4714(9) 0.3448(7) 0.0601(6) 0.049(2) Uani 1 1 d . . .
H20A H 0.5340 0.4211 0.0531 0.074 Uiso 1 1 calc R U .
H20B H 0.4108 0.3554 0.1071 0.074 Uiso 1 1 calc R U .
H20C H 0.3942 0.3216 0.0072 0.074 Uiso 1 1 calc R U .

loop_
_atom_site_aniso_label
_atom_site_aniso_U_11
_atom_site_aniso_U_22
_atom_site_aniso_U_33
_atom_site_aniso_U_23
_atom_site_aniso_U_13
_atom_site_aniso_U_12
Ni1 0.0193(4) 0.0198(4) 0.0149(4) -0.0015(3) 0.0058(3) 0.0003(3)
S1 0.0342(7) 0.0257(6) 0.0215(6) -0.0025(4) 0.0150(5) 0.0000(5)
N1 0.0136(17) 0.035(2) 0.0123(16) -0.0037(14) 0.0047(13) 0.0004(14)
C1 0.0150(19) 0.040(3) 0.0141(19) 0.0003(17) 0.0037(15) 0.0017(17)
C2 0.024(2) 0.028(2) 0.015(2) 0.0012(18) 0.0045(16) 0.0003(17)
C3 0.044(3) 0.021(2) 0.036(3) 0.0007(19) 0.020(2) 0.002(2)
C4 0.046(4) 0.030(3) 0.043(3) 0.006(2) 0.017(3) -0.002(2)
C5 0.039(3) 0.036(3) 0.028(3) 0.014(2) 0.006(2) -0.007(2)
C6 0.031(3) 0.048(3) 0.019(3) 0.008(2) 0.0086(19) -0.003(2)
Ni2 0.0201(4) 0.0195(4) 0.0141(4) 0.0011(3) 0.0060(3) -0.0015(3)
S2 0.0344(7) 0.0239(5) 0.0221(6) 0.0026(4) 0.0147(5) 0.0002(5)
N2 0.0186(18) 0.0242(17) 0.0153(16) 0.0056(13) 0.0061(14) 0.0005(13)
C7 0.022(2) 0.025(2) 0.0133(18) -0.0021(14) 0.0039(15) -0.0018(16)
C8 0.024(2) 0.019(2) 0.013(2) -0.0014(15) 0.0026(15) 0.0003(16)
C9 0.040(3) 0.025(2) 0.029(3) 0.0010(19) 0.009(2) 0.005(2)
C10 0.041(3) 0.037(3) 0.035(3) 0.001(2) 0.011(3) 0.017(2)
C11 0.039(3) 0.034(3) 0.027(3) -0.003(2) 0.010(2) 0.007(2)
C12 0.031(2) 0.021(2) 0.021(2) -0.0038(16) 0.0094(18) 0.0002(18)
S3 0.0249(7) 0.0444(8) 0.0209(7) 0.0043(6) 0.0073(5) 0.0047(6)
S4 0.0253(7) 0.0426(8) 0.0222(7) -0.0022(6) 0.0067(5) -0.0006(6)
S5 0.0227(7) 0.0457(8) 0.0209(7) 0.0008(6) 0.0068(5) 0.0028(6)
S6 0.0257(7) 0.0396(7) 0.0259(7) 0.0021(6) 0.0093(6) 0.0005(5)
O1 0.041(3) 0.081(4) 0.023(2) 0.004(2) 0.0163(19) 0.022(2)
O2 0.049(3) 0.048(3) 0.0177(19) 0.0007(17) 0.0106(18) -0.015(2)
O3 0.036(2) 0.072(3) 0.032(2) 0.009(2) 0.0193(19) 0.022(2)
O4 0.037(2) 0.054(3) 0.039(3) -0.014(2) 0.026(2) -0.015(2)
C13 0.075(5) 0.036(3) 0.028(3) 0.003(2) 0.004(3) 0.016(3)
C14 0.076(5) 0.032(3) 0.028(3) -0.002(2) 0.005(3) 0.006(3)
C15 0.074(6) 0.042(4) 0.032(4) -0.009(3) 0.006(4) -0.006(3)
C16 0.054(4) 0.033(3) 0.034(3) -0.004(2) 0.004(3) -0.005(3)
C17 0.049(4) 0.035(3) 0.052(4) 0.004(3) 0.017(3) 0.003(3)
C18 0.042(4) 0.035(3) 0.105(7) -0.009(4) 0.042(4) -0.002(3)
C19 0.054(4) 0.031(3) 0.071(5) 0.016(3) 0.043(4) 0.004(3)
C20 0.029(3) 0.053(4) 0.070(6) 0.006(4) 0.018(3) 0.009(3)

loop_
_atom_type_symbol
_atom_type_description
_atom_type_scat_dispersion_real
_atom_type_scat_dispersion_imag
_atom_type_scat_source
C C 0.0033 0.0016 'International Tables Vol C Tables 4.2.6.8 and 6.1.1.4'
H H 0.0000 0.0000 'International Tables Vol C Tables 4.2.6.8 and 6.1.1.4'
N N 0.0061 0.0033 'International Tables Vol C Tables 4.2.6.8 and 6.1.1.4'
O O 0.0106 0.0060 'International Tables Vol C Tables 4.2.6.8 and 6.1.1.4'
S S 0.1246 0.1234 'International Tables Vol C Tables 4.2.6.8 and 6.1.1.4'
Ni Ni 0.3393 1.1124 'International Tables Vol C Tables 4.2.6.8 and 6.1.1.4'

loop_
_geom_angle_atom_site_label_1
_geom_angle_atom_site_label_2
_geom_angle_atom_site_label_3
_geom_angle
_geom_angle_site_symmetry_1
_geom_angle_site_symmetry_3
N1 Ni1 N1 180.0 2_656 .
N1 Ni1 S1 90.75(12) 2_656 .
N1 Ni1 S1 89.25(12) . .
N1 Ni1 S1 89.25(12) 2_656 2_656
N1 Ni1 S1 90.75(12) . 2_656
S1 Ni1 S1 180.0 . 2_656
C1 S1 Ni1 97.79(16) . .
C2 N1 Ni1 117.1(3) . .
C2 N1 H1A 108.0 . .
Ni1 N1 H1A 108.0 . .
C2 N1 H1B 108.0 . .
Ni1 N1 H1B 108.0 . .
H1A N1 H1B 107.3 . .
C2 C1 C6 116.8(5) . .
C2 C1 S1 118.8(4) . .
C6 C1 S1 124.4(4) . .
C3 C2 C1 121.5(5) . .
C3 C2 N1 121.5(4) . .
C1 C2 N1 117.0(5) . .
C2 C3 C4 120.5(5) . .
C2 C3 H3 119.8 . .
C4 C3 H3 119.8 . .
C5 C4 C3 118.9(5) . .
C5 C4 H4 120.5 . .
C3 C4 H4 120.5 . .
C6 C5 C4 120.9(5) . .
C6 C5 H5 119.5 . .
C4 C5 H5 119.5 . .
C5 C6 C1 121.3(5) . .
C5 C6 H6 119.3 . .
C1 C6 H6 119.3 . .
N2 Ni2 N2 180.0 . 2_765
N2 Ni2 S2 89.21(12) . .
N2 Ni2 S2 90.80(12) 2_765 .
N2 Ni2 S2 90.79(12) . 2_765
N2 Ni2 S2 89.20(12) 2_765 2_765
S2 Ni2 S2 180.0 . 2_765
C7 S2 Ni2 98.35(16) . .
C8 N2 Ni2 116.1(3) . .
C8 N2 H2A 108.3 . .
Ni2 N2 H2A 108.3 . .
C8 N2 H2B 108.3 . .
Ni2 N2 H2B 108.3 . .
H2A N2 H2B 107.4 . .
C12 C7 C8 119.9(4) . .
C12 C7 S2 122.9(4) . .
C8 C7 S2 117.2(3) . .
C9 C8 C7 120.6(4) . .
C9 C8 N2 120.2(4) . .
C7 C8 N2 119.2(4) . .
C8 C9 C10 120.1(5) . .
C8 C9 H9 120.0 . .
C10 C9 H9 120.0 . .
C9 C10 C11 119.1(5) . .
C9 C10 H10 120.5 . .
C11 C10 H10 120.5 . .
C12 C11 C10 120.6(5) . .
C12 C11 H11 119.7 . .
C10 C11 H11 119.7 . .
C7 C12 C11 119.8(5) . .
C7 C12 H12 120.1 . .
C11 C12 H12 120.1 . .
O1 S3 C14 106.7(4) . .
O1 S3 C13 105.0(4) . .
C14 S3 C13 94.6(4) . .
O2 S4 C15 106.2(4) . .
O2 S4 C16 105.6(3) . .
C15 S4 C16 95.3(3) . .
O3 S5 C18 104.9(4) . .
O3 S5 C17 108.4(4) . .
C18 S5 C17 98.9(4) . .
O4 S6 C20 106.9(4) . .
O4 S6 C19 106.9(3) . .
C20 S6 C19 99.7(4) . .
S3 C13 H13A 109.5 . .
S3 C13 H13B 109.5 . .
H13A C13 H13B 109.5 . .
S3 C13 H13C 109.5 . .
H13A C13 H13C 109.5 . .
H13B C13 H13C 109.5 . .
S3 C14 H14A 109.5 . .
S3 C14 H14B 109.5 . .
H14A C14 H14B 109.5 . .
S3 C14 H14C 109.5 . .
H14A C14 H14C 109.5 . .
H14B C14 H14C 109.5 . .
S4 C15 H15A 109.5 . .
S4 C15 H15B 109.5 . .
H15A C15 H15B 109.5 . .
S4 C15 H15C 109.5 . .
H15A C15 H15C 109.5 . .
H15B C15 H15C 109.5 . .
S4 C16 H16A 109.5 . .
S4 C16 H16B 109.5 . .
H16A C16 H16B 109.5 . .
S4 C16 H16C 109.5 . .
H16A C16 H16C 109.5 . .
H16B C16 H16C 109.5 . .
S5 C17 H17A 109.5 . .
S5 C17 H17B 109.5 . .
H17A C17 H17B 109.5 . .
S5 C17 H17C 109.5 . .
H17A C17 H17C 109.5 . .
H17B C17 H17C 109.5 . .
S5 C18 H18A 109.5 . .
S5 C18 H18B 109.5 . .
H18A C18 H18B 109.5 . .
S5 C18 H18C 109.5 . .
H18A C18 H18C 109.5 . .
H18B C18 H18C 109.5 . .
S6 C19 H19A 109.5 . .
S6 C19 H19B 109.5 . .
H19A C19 H19B 109.5 . .
S6 C19 H19C 109.5 . .
H19A C19 H19C 109.5 . .
H19B C19 H19C 109.5 . .
S6 C20 H20A 109.5 . .
S6 C20 H20B 109.5 . .
H20A C20 H20B 109.5 . .
S6 C20 H20C 109.5 . .
H20A C20 H20C 109.5 . .
H20B C20 H20C 109.5 . .

loop_
_geom_bond_atom_site_label_1
_geom_bond_atom_site_label_2
_geom_bond_distance
_geom_bond_site_symmetry_2
Ni1 N1 1.937(4) 2_656
Ni1 N1 1.937(4) .
Ni1 S1 2.1876(12) .
Ni1 S1 2.1877(12) 2_656
S1 C1 1.762(5) .
N1 C2 1.435(6) .
N1 H1A 0.9100 .
N1 H1B 0.9100 .
C1 C2 1.390(7) .
C1 C6 1.434(7) .
C2 C3 1.369(8) .
C3 C4 1.407(8) .
C3 H3 0.9500 .
C4 C5 1.377(9) .
C4 H4 0.9500 .
C5 C6 1.354(9) .
C5 H5 0.9500 .
C6 H6 0.9500 .
Ni2 N2 1.927(4) .
Ni2 N2 1.927(4) 2_765
Ni2 S2 2.1903(12) .
Ni2 S2 2.1903(12) 2_765
S2 C7 1.744(5) .
N2 C8 1.422(6) .
N2 H2A 0.9100 .
N2 H2B 0.9100 .
C7 C12 1.385(6) .
C7 C8 1.391(6) .
C8 C9 1.389(7) .
C9 C10 1.396(8) .
C9 H9 0.9500 .
C10 C11 1.399(8) .
C10 H10 0.9500 .
C11 C12 1.397(7) .
C11 H11 0.9500 .
C12 H12 0.9500 .
S3 O1 1.522(5) .
S3 C14 1.762(7) .
S3 C13 1.791(7) .
S4 O2 1.530(5) .
S4 C15 1.765(7) .
S4 C16 1.792(7) .
S5 O3 1.472(5) .
S5 C18 1.753(7) .
S5 C17 1.770(7) .
S6 O4 1.470(5) .
S6 C20 1.751(7) .
S6 C19 1.778(7) .
C13 H13A 0.9800 .
C13 H13B 0.9800 .
C13 H13C 0.9800 .
C14 H14A 0.9800 .
C14 H14B 0.9800 .
C14 H14C 0.9800 .
C15 H15A 0.9800 .
C15 H15B 0.9800 .
C15 H15C 0.9800 .
C16 H16A 0.9800 .
C16 H16B 0.9800 .
C16 H16C 0.9800 .
C17 H17A 0.9800 .
C17 H17B 0.9800 .
C17 H17C 0.9800 .
C18 H18A 0.9800 .
C18 H18B 0.9800 .
C18 H18C 0.9800 .
C19 H19A 0.9800 .
C19 H19B 0.9800 .
C19 H19C 0.9800 .
C20 H20A 0.9800 .
C20 H20B 0.9800 .
C20 H20C 0.9800 .

loop_
_geom_hbond_atom_site_label_D
_geom_hbond_atom_site_label_H
_geom_hbond_atom_site_label_A
_geom_hbond_distance_DH
_geom_hbond_distance_HA
_geom_hbond_distance_DA
_geom_hbond_angle_DHA
_geom_hbond_site_symmetry_A
N1 H1A O3 0.91 1.95 2.861(6) 174.1 2_666
N1 H1B O2 0.91 1.96 2.863(6) 170.5 2_666
N2 H2A O4 0.91 1.97 2.872(6) 170.6 2_765
N2 H2B O1 0.91 1.93 2.832(6) 174.1 2_665

loop_
_geom_torsion_atom_site_label_1
_geom_torsion_atom_site_label_2
_geom_torsion_atom_site_label_3
_geom_torsion_atom_site_label_4
_geom_torsion
Ni1 S1 C1 C2 -1.5(4)
Ni1 S1 C1 C6 179.4(5)
C6 C1 C2 C3 -0.7(8)
S1 C1 C2 C3 -179.9(5)
C6 C1 C2 N1 -179.4(6)
S1 C1 C2 N1 1.4(7)
Ni1 N1 C2 C3 -179.2(5)
Ni1 N1 C2 C1 -0.5(7)
C1 C2 C3 C4 0.1(9)
N1 C2 C3 C4 178.7(6)
C2 C3 C4 C5 1.1(10)
C3 C4 C5 C6 -1.6(10)
C4 C5 C6 C1 1.0(10)
C2 C1 C6 C5 0.2(8)
S1 C1 C6 C5 179.3(5)
Ni2 S2 C7 C12 179.8(4)
Ni2 S2 C7 C8 -0.3(4)
C12 C7 C8 C9 -1.2(8)
S2 C7 C8 C9 178.9(4)
C12 C7 C8 N2 -179.1(5)
S2 C7 C8 N2 0.9(7)
Ni2 N2 C8 C9 -179.2(4)
Ni2 N2 C8 C7 -1.2(7)
C7 C8 C9 C10 1.1(9)
N2 C8 C9 C10 179.1(5)
C8 C9 C10 C11 -0.7(9)
C9 C10 C11 C12 0.3(9)
C8 C7 C12 C11 0.8(8)
S2 C7 C12 C11 -179.3(4)
C10 C11 C12 C7 -0.4(9)
